data_2229714
loop_
_publ_author_name
'Rong, Rong'
'Gao, Ge'
'Zhu, Lili'

_publ_section_title
;
 <i>catena</i>-Poly[[diaquacobalt(II)]bis[\m-2-(4-carboxylatophenyl)-4,4,5,5-tetramethyl-4,5-dihydro-1<i>H</i>-imidazol-1-oxyl
 3-oxide]]
;
_journal_coeditor_code IS2683
_journal_issue 4
_journal_name_full 'Acta Crystallographica Section E'
_journal_page_first m488
_journal_paper_doi 10.1107/S1600536811009925
_journal_volume 67
_journal_year 2011
_chemical_formula_iupac '[Co (C14 H16 N2 O4)2 (H2 O)2]'
_chemical_formula_moiety 'C28 H36 Co N4 O10'
_chemical_formula_sum 'C28 H36 Co N4 O10'
_chemical_formula_weight 647.54
_chemical_name_systematic
;
<i>catena</i>-Poly[[diaquacobalt(II)]bis[\m-2-(4-carboxylatophenyl)-\
4,4,5,5-tetramethyl-4,5-dihydro-1<i>H</i>-imidazol-1-oxyl 3-oxide]]
;
_space_group_IT_number 14
_symmetry_cell_setting monoclinic
_symmetry_space_group_name_Hall '-P 2ybc'
_symmetry_space_group_name_H-M 'P 1 21/c 1'
_atom_sites_solution_hydrogens geom
_atom_sites_solution_primary direct
_atom_sites_solution_secondary difmap
_audit_creation_method SHELXL-97
_cell_angle_alpha 90.00
_cell_angle_beta 115.17(3)
_cell_angle_gamma 90.00
_cell_formula_units_Z 2
_cell_length_a 13.548(3)
_cell_length_b 9.2054(18)
_cell_length_c 12.549(3)
_cell_measurement_reflns_used 14419
_cell_measurement_temperature 293(2)
_cell_measurement_theta_max 27.48
_cell_measurement_theta_min 3.25
_cell_volume 1416.4(6)
_computing_cell_refinement 'CrystalClear (Rigaku, 2005)'
_computing_data_collection 'CrystalClear (Rigaku, 2005)'
_computing_data_reduction 'CrystalClear (Rigaku, 2005)'
_computing_molecular_graphics 'SHELXTL (Sheldrick, 2008)'
_computing_publication_material 'SHELXTL (Sheldrick, 2008)'
_computing_structure_refinement 'SHELXL97 (Sheldrick, 2008)'
_computing_structure_solution 'SHELXS97 (Sheldrick, 2008)'
_diffrn_ambient_temperature 293(2)
_diffrn_detector_area_resol_mean 8.192
_diffrn_measured_fraction_theta_full 0.999
_diffrn_measured_fraction_theta_max 0.999
_diffrn_measurement_device_type 'Rigaku SCXmini'
_diffrn_measurement_method \w
_diffrn_radiation_monochromator graphite
_diffrn_radiation_source 'fine-focus sealed tube'
_diffrn_radiation_type MoK\a
_diffrn_radiation_wavelength 0.71073
_diffrn_reflns_av_R_equivalents 0.1205
_diffrn_reflns_av_sigmaI/netI 0.0989
_diffrn_reflns_limit_h_max 17
_diffrn_reflns_limit_h_min -17
_diffrn_reflns_limit_k_max 11
_diffrn_reflns_limit_k_min -11
_diffrn_reflns_limit_l_max 16
_diffrn_reflns_limit_l_min -16
_diffrn_reflns_number 14419
_diffrn_reflns_theta_full 27.48
_diffrn_reflns_theta_max 27.48
_diffrn_reflns_theta_min 3.25
_diffrn_standards_number 0
_exptl_absorpt_coefficient_mu 0.672
_exptl_absorpt_correction_T_max 0.4281
_exptl_absorpt_correction_T_min 0.2400
_exptl_absorpt_correction_type multi-scan
_exptl_absorpt_process_details '(<i>CrystalClear</i>; Rigaku, 2005)'
_exptl_crystal_colour 'dark blue'
_exptl_crystal_density_diffrn 1.518
_exptl_crystal_density_method 'not measured'
_exptl_crystal_description Prism
_exptl_crystal_F_000 678
_exptl_crystal_size_max 0.43
_exptl_crystal_size_mid 0.42
_exptl_crystal_size_min 0.20
_refine_diff_density_max 0.542
_refine_diff_density_min -0.543
_refine_ls_extinction_method none
_refine_ls_goodness_of_fit_ref 1.036
_refine_ls_hydrogen_treatment constr
_refine_ls_matrix_type full
_refine_ls_number_parameters 196
_refine_ls_number_reflns 3241
_refine_ls_number_restraints 0
_refine_ls_restrained_S_all 1.036
_refine_ls_R_factor_all 0.1197
_refine_ls_R_factor_gt 0.0701
_refine_ls_shift/su_max 0.000
_refine_ls_shift/su_mean 0.000
_refine_ls_structure_factor_coef Fsqd
_refine_ls_weighting_details 'calc w=1/[\s^2^(Fo^2^)+(0.0616P)^2^+1.8428P] where P=(Fo^2^+2Fc^2^)/3'
_refine_ls_weighting_scheme calc
_refine_ls_wR_factor_gt 0.1478
_refine_ls_wR_factor_ref 0.1692
_reflns_number_gt 2050
_reflns_number_total 3241
_reflns_threshold_expression I>2\s(I)
_cod_data_source_file is2683.cif
_cod_data_source_block I
_cod_original_cell_volume 1416.5(5)
_cod_original_sg_symbol_H-M 'P 21/c'
_cod_database_code 2229714
_cod_database_fobs_code 2229714

loop_
_symmetry_equiv_pos_as_xyz
'x, y, z'
'-x, y+1/2, -z+1/2'
'-x, -y, -z'
'x, -y-1/2, z-1/2'

loop_
_atom_site_type_symbol
_atom_site_label
_atom_site_fract_x
_atom_site_fract_y
_atom_site_fract_z
_atom_site_U_iso_or_equiv
_atom_site_adp_type
_atom_site_calc_flag
_atom_site_refinement_flags
_atom_site_occupancy
_atom_site_disorder_assembly
_atom_site_disorder_group
O O1 0.4450(2) -0.2949(3) 0.9518(2) 0.0274(7) Uani d . 1 . .
O O2 0.4582(3) -0.2604(3) 0.7820(3) 0.0364(8) Uani d . 1 . .
O O3 0.0826(3) 0.3058(4) 0.6289(3) 0.0442(9) Uani d . 1 . .
O O4 0.3405(2) 0.4447(3) 0.9959(2) 0.0279(7) Uani d . 1 . .
O O5 0.5531(2) -0.4483(3) 1.1813(2) 0.0297(7) Uani d . 1 . .
H H1O5 0.6060 -0.5105 1.2077 0.045 Uiso d R 1 . .
H H2O5 0.5186 -0.4578 1.2237 0.045 Uiso d R 1 . .
N N1 0.1342(3) 0.3787(4) 0.7227(3) 0.0267(8) Uani d . 1 . .
N N2 0.2516(3) 0.4405(4) 0.8999(3) 0.0233(8) Uani d . 1 . .
C C1 0.4323(3) -0.2209(4) 0.8615(4) 0.0246(9) Uani d . 1 . .
C C2 0.3798(3) -0.0740(4) 0.8520(4) 0.0234(9) Uani d . 1 . .
C C3 0.3428(3) 0.0019(4) 0.7470(4) 0.0264(9) Uani d . 1 . .
H H3A 0.3513 -0.0380 0.6834 0.032 Uiso calc R 1 . .
C C4 0.2933(4) 0.1363(4) 0.7352(4) 0.0284(10) Uani d . 1 . .
H H4A 0.2687 0.1861 0.6640 0.034 Uiso calc R 1 . .
C C5 0.2805(3) 0.1961(4) 0.8299(4) 0.0229(9) Uani d . 1 . .
C C6 0.3184(4) 0.1222(4) 0.9369(4) 0.0278(10) Uani d . 1 . .
H H6A 0.3115 0.1634 1.0011 0.033 Uiso calc R 1 . .
C C7 0.3663(3) -0.0122(4) 0.9470(4) 0.0265(9) Uani d . 1 . .
H H7A 0.3900 -0.0626 1.0177 0.032 Uiso calc R 1 . .
C C8 0.2253(3) 0.3363(4) 0.8166(3) 0.0232(9) Uani d . 1 . .
C C9 0.1031(4) 0.5322(4) 0.7365(4) 0.0271(10) Uani d . 1 . .
C C10 0.1582(3) 0.5441(4) 0.8726(4) 0.0266(10) Uani d . 1 . .
C C11 0.1545(4) 0.6293(5) 0.6754(4) 0.0451(13) Uani d . 1 . .
H H11A 0.1167 0.6166 0.5917 0.068 Uiso calc R 1 . .
H H11B 0.2298 0.6035 0.7010 0.068 Uiso calc R 1 . .
H H11C 0.1494 0.7290 0.6949 0.068 Uiso calc R 1 . .
C C12 -0.0192(4) 0.5491(6) 0.6821(4) 0.0458(13) Uani d . 1 . .
H H12A -0.0472 0.5404 0.5981 0.069 Uiso calc R 1 . .
H H12B -0.0377 0.6428 0.7018 0.069 Uiso calc R 1 . .
H H12C -0.0506 0.4748 0.7118 0.069 Uiso calc R 1 . .
C C13 0.0892(4) 0.4805(5) 0.9312(5) 0.0414(12) Uani d . 1 . .
H H13A 0.1274 0.4910 1.0151 0.062 Uiso calc R 1 . .
H H13B 0.0760 0.3794 0.9117 0.062 Uiso calc R 1 . .
H H13C 0.0209 0.5312 0.9037 0.062 Uiso calc R 1 . .
C C14 0.1972(4) 0.6944(5) 0.9213(4) 0.0392(12) Uani d . 1 . .
H H14A 0.2299 0.6910 1.0058 0.059 Uiso calc R 1 . .
H H14C 0.1363 0.7600 0.8944 0.059 Uiso calc R 1 . .
H H14D 0.2500 0.7276 0.8946 0.059 Uiso calc R 1 . .
Co Co1 0.5000 -0.5000 1.0000 0.0250(3) Uani d S 1 . .

loop_
_atom_site_aniso_label
_atom_site_aniso_U_11
_atom_site_aniso_U_22
_atom_site_aniso_U_33
_atom_site_aniso_U_12
_atom_site_aniso_U_13
_atom_site_aniso_U_23
O1 0.0352(17) 0.0148(15) 0.0341(16) 0.0060(12) 0.0165(14) 0.0051(12)
O2 0.058(2) 0.0235(17) 0.0439(19) 0.0125(15) 0.0372(17) 0.0067(14)
O3 0.041(2) 0.035(2) 0.0384(19) 0.0023(16) -0.0002(16) -0.0109(15)
O4 0.0256(17) 0.0295(16) 0.0250(16) 0.0007(13) 0.0074(13) -0.0007(12)
O5 0.0334(18) 0.0258(16) 0.0338(17) 0.0024(13) 0.0181(14) 0.0013(13)
N1 0.028(2) 0.0211(19) 0.0277(19) 0.0002(15) 0.0080(16) -0.0034(15)
N2 0.0203(19) 0.0190(18) 0.0300(19) 0.0020(14) 0.0101(16) -0.0012(15)
C1 0.027(2) 0.014(2) 0.033(2) 0.0016(17) 0.013(2) 0.0032(17)
C2 0.024(2) 0.015(2) 0.032(2) 0.0016(17) 0.0124(18) 0.0012(17)
C3 0.034(2) 0.020(2) 0.030(2) 0.002(2) 0.0190(19) 0.0013(19)
C4 0.038(3) 0.018(2) 0.030(2) 0.0046(19) 0.016(2) 0.0054(18)
C5 0.021(2) 0.013(2) 0.033(2) 0.0029(16) 0.0094(18) 0.0015(17)
C6 0.035(3) 0.020(2) 0.029(2) -0.0006(18) 0.014(2) -0.0041(17)
C7 0.030(2) 0.021(2) 0.026(2) 0.0008(19) 0.0094(18) 0.0049(18)
C8 0.023(2) 0.018(2) 0.027(2) -0.0004(17) 0.0092(18) -0.0028(17)
C9 0.028(2) 0.015(2) 0.034(2) 0.0058(16) 0.009(2) 0.0009(17)
C10 0.027(2) 0.018(2) 0.035(2) 0.0061(17) 0.014(2) 0.0010(17)
C11 0.060(4) 0.032(3) 0.044(3) 0.005(2) 0.023(3) 0.011(2)
C12 0.035(3) 0.035(3) 0.053(3) 0.011(2) 0.004(2) -0.002(2)
C13 0.041(3) 0.042(3) 0.052(3) 0.005(2) 0.030(3) 0.006(2)
C14 0.038(3) 0.029(3) 0.045(3) 0.001(2) 0.012(2) -0.008(2)
Co1 0.0304(5) 0.0162(4) 0.0263(4) 0.0034(4) 0.0101(4) 0.0022(3)

loop_
_atom_type_symbol
_atom_type_description
_atom_type_scat_dispersion_real
_atom_type_scat_dispersion_imag
_atom_type_scat_source
C C 0.0033 0.0016 'International Tables Vol C Tables 4.2.6.8 and 6.1.1.4'
H H 0.0000 0.0000 'International Tables Vol C Tables 4.2.6.8 and 6.1.1.4'
N N 0.0061 0.0033 'International Tables Vol C Tables 4.2.6.8 and 6.1.1.4'
O O 0.0106 0.0060 'International Tables Vol C Tables 4.2.6.8 and 6.1.1.4'
Co Co 0.3494 0.9721 'International Tables Vol C Tables 4.2.6.8 and 6.1.1.4'

loop_
_geom_angle_atom_site_label_1
_geom_angle_atom_site_label_2
_geom_angle_atom_site_label_3
_geom_angle_site_symmetry_1
_geom_angle_site_symmetry_3
_geom_angle
_geom_angle_publ_flag
C1 O1 Co1 . . 131.3(3) ?
N2 O4 Co1 . 1_565 123.0(2) ?
Co1 O5 H1O5 . . 96.3 ?
Co1 O5 H2O5 . . 128.4 ?
H1O5 O5 H2O5 . . 106.2 ?
O3 N1 C8 . . 126.3(3) ?
O3 N1 C9 . . 122.0(3) ?
C8 N1 C9 . . 111.5(3) ?
O4 N2 C8 . . 125.3(3) ?
O4 N2 C10 . . 123.6(3) ?
C8 N2 C10 . . 110.8(3) ?
O2 C1 O1 . . 125.5(4) ?
O2 C1 C2 . . 118.9(4) ?
O1 C1 C2 . . 115.6(4) ?
C3 C2 C7 . . 118.7(4) ?
C3 C2 C1 . . 119.7(4) ?
C7 C2 C1 . . 121.6(4) ?
C2 C3 C4 . . 121.1(4) ?
C2 C3 H3A . . 119.5 ?
C4 C3 H3A . . 119.5 ?
C3 C4 C5 . . 119.6(4) ?
C3 C4 H4A . . 120.2 ?
C5 C4 H4A . . 120.2 ?
C4 C5 C6 . . 120.2(4) ?
C4 C5 C8 . . 119.8(4) ?
C6 C5 C8 . . 120.0(4) ?
C7 C6 C5 . . 119.5(4) ?
C7 C6 H6A . . 120.2 ?
C5 C6 H6A . . 120.2 ?
C6 C7 C2 . . 120.9(4) ?
C6 C7 H7A . . 119.5 ?
C2 C7 H7A . . 119.5 ?
N2 C8 N1 . . 108.2(3) ?
N2 C8 C5 . . 125.7(4) ?
N1 C8 C5 . . 125.9(4) ?
N1 C9 C12 . . 110.6(4) ?
N1 C9 C11 . . 106.4(4) ?
C12 C9 C11 . . 111.1(4) ?
N1 C9 C10 . . 99.6(3) ?
C12 C9 C10 . . 114.4(4) ?
C11 C9 C10 . . 113.8(4) ?
N2 C10 C14 . . 111.9(4) ?
N2 C10 C13 . . 106.0(3) ?
C14 C10 C13 . . 109.6(4) ?
N2 C10 C9 . . 99.8(3) ?
C14 C10 C9 . . 115.5(4) ?
C13 C10 C9 . . 113.3(4) ?
C9 C11 H11A . . 109.5 ?
C9 C11 H11B . . 109.5 ?
H11A C11 H11B . . 109.5 ?
C9 C11 H11C . . 109.5 ?
H11A C11 H11C . . 109.5 ?
H11B C11 H11C . . 109.5 ?
C9 C12 H12A . . 109.5 ?
C9 C12 H12B . . 109.5 ?
H12A C12 H12B . . 109.5 ?
C9 C12 H12C . . 109.5 ?
H12A C12 H12C . . 109.5 ?
H12B C12 H12C . . 109.5 ?
C10 C13 H13A . . 109.5 ?
C10 C13 H13B . . 109.5 ?
H13A C13 H13B . . 109.5 ?
C10 C13 H13C . . 109.5 ?
H13A C13 H13C . . 109.5 ?
H13B C13 H13C . . 109.5 ?
C10 C14 H14A . . 109.5 ?
C10 C14 H14C . . 109.5 ?
H14A C14 H14C . . 109.5 ?
C10 C14 H14D . . 109.5 ?
H14A C14 H14D . . 109.5 ?
H14C C14 H14D . . 109.5 ?
O1 Co1 O1 3_647 . 180.0000(10) ?
O1 Co1 O5 3_647 3_647 91.43(11) ?
O1 Co1 O5 . 3_647 88.57(11) ?
O1 Co1 O5 3_647 . 88.57(11) ?
O1 Co1 O5 . . 91.43(11) ?
O5 Co1 O5 3_647 . 180.0000(10) ?
O1 Co1 O4 3_647 1_545 91.38(11) ?
O1 Co1 O4 . 1_545 88.62(11) ?
O5 Co1 O4 3_647 1_545 92.34(11) ?
O5 Co1 O4 . 1_545 87.66(11) ?
O1 Co1 O4 3_647 3_657 88.62(11) ?
O1 Co1 O4 . 3_657 91.38(11) ?
O5 Co1 O4 3_647 3_657 87.66(11) ?
O5 Co1 O4 . 3_657 92.34(11) ?
O4 Co1 O4 1_545 3_657 180.0000(10) ?

loop_
_geom_bond_atom_site_label_1
_geom_bond_atom_site_label_2
_geom_bond_site_symmetry_2
_geom_bond_distance
_geom_bond_publ_flag
O1 C1 . 1.269(5) ?
O1 Co1 . 2.026(3) ?
O2 C1 . 1.244(5) ?
O3 N1 . 1.274(4) ?
O4 N2 . 1.292(4) ?
O4 Co1 1_565 2.199(3) ?
O5 Co1 . 2.127(3) ?
O5 H1O5 . 0.8657 ?
O5 H2O5 . 0.8506 ?
N1 C8 . 1.352(5) ?
N1 C9 . 1.505(5) ?
N2 C8 . 1.350(5) ?
N2 C10 . 1.503(5) ?
C1 C2 . 1.508(5) ?
C2 C3 . 1.383(5) ?
C2 C7 . 1.401(6) ?
C3 C4 . 1.385(6) ?
C3 H3A . 0.9300 ?
C4 C5 . 1.386(6) ?
C4 H4A . 0.9300 ?
C5 C6 . 1.394(5) ?
C5 C8 . 1.465(5) ?
C6 C7 . 1.378(6) ?
C6 H6A . 0.9300 ?
C7 H7A . 0.9300 ?
C9 C12 . 1.508(6) ?
C9 C11 . 1.525(6) ?
C9 C10 . 1.550(6) ?
C10 C14 . 1.514(6) ?
C10 C13 . 1.531(6) ?
C11 H11A . 0.9600 ?
C11 H11B . 0.9600 ?
C11 H11C . 0.9600 ?
C12 H12A . 0.9600 ?
C12 H12B . 0.9600 ?
C12 H12C . 0.9600 ?
C13 H13A . 0.9600 ?
C13 H13B . 0.9600 ?
C13 H13C . 0.9600 ?
C14 H14A . 0.9600 ?
C14 H14C . 0.9600 ?
C14 H14D . 0.9600 ?
Co1 O1 3_647 2.026(3) ?
Co1 O5 3_647 2.127(3) ?
Co1 O4 1_545 2.199(3) ?
Co1 O4 3_657 2.199(3) ?

loop_
_geom_hbond_atom_site_label_D
_geom_hbond_atom_site_label_H
_geom_hbond_atom_site_label_A
_geom_hbond_site_symmetry_A
_geom_hbond_distance_DH
_geom_hbond_distance_HA
_geom_hbond_distance_DA
_geom_hbond_angle_DHA
O5 H1O5 O2 3_647 0.87 2.31 2.736(4) 111
O5 H2O5 O2 4_556 0.85 2.40 2.886(4) 117
